data_2237401
loop_
_publ_author_name
'Ponnusamy, R.'
'Sabari, V.'
'Sivakumar, G.'
'Bakthadoss, M.'
'Aravindhan, S.'

_publ_section_title
;
 (6b<i>S</i>*,14<i>R</i>*,14a<i>R</i>*)-Methyl
 14-(4-methylphenyl)-7-oxo-6b,6c,7,12b,14,14a-hexahydro-1<i>H</i>-pyrano[3,2-<i>c</i>:5,4-<i>c</i>']dichromene-14a-carboxylate
;
_journal_coeditor_code SU2541
_journal_issue 2
_journal_name_full 'Acta Crystallographica Section E'
_journal_page_first o267
_journal_page_last o268
_journal_paper_doi 10.1107/S1600536813001244
_journal_volume 69
_journal_year 2013
_chemical_formula_iupac 'C28 H22 O6'
_chemical_formula_moiety 'C28 H22 O6'
_chemical_formula_sum 'C28 H22 O6'
_chemical_formula_weight 454.46
_chemical_name_systematic
;
(6b<i>S</i>*,14<i>R</i>*,14a<i>R</i>*)-Methyl
14-(4-methylphenyl)-7-oxo-6b,6c,7,12b,14,14a-hexahydro-1<i>H</i>-
pyrano[3,2-<i>c</i>:5,4-<i>c</i>']dichromene-14a-carboxylate
;
_space_group_IT_number 14
_symmetry_cell_setting monoclinic
_symmetry_space_group_name_Hall '-P 2ybc'
_symmetry_space_group_name_H-M 'P 1 21/c 1'
_atom_sites_solution_hydrogens geom
_atom_sites_solution_primary direct
_atom_sites_solution_secondary difmap
_audit_creation_method SHELXL-97
_cell_angle_alpha 90.0
_cell_angle_beta 97.397(5)
_cell_angle_gamma 90.0
_cell_formula_units_Z 4
_cell_length_a 9.526(5)
_cell_length_b 10.711(5)
_cell_length_c 21.975(5)
_cell_measurement_reflns_used 5710
_cell_measurement_temperature 293(2)
_cell_measurement_theta_max 28.45
_cell_measurement_theta_min 1.83
_cell_volume 2223.5(16)
_computing_cell_refinement 'SAINT (Bruker, 2008)'
_computing_data_collection 'APEX2 (Bruker, 2008)'
_computing_data_reduction 'SAINT (Bruker, 2008)'
_computing_molecular_graphics 'ORTEP-3 (Farrugia, 2012)'
_computing_publication_material '<i>SHELXL97</i> (Sheldrick, 2008) and <i>PLATON</i> (Spek, 2009)'
_computing_structure_refinement 'SHELXL97 (Sheldrick, 2008)'
_computing_structure_solution 'SHELXS97 (Sheldrick, 2008)'
_diffrn_ambient_temperature 293(2)
_diffrn_measured_fraction_theta_full 0.998
_diffrn_measured_fraction_theta_max 0.998
_diffrn_measurement_device_type 'Bruker APEXII CCD area-detector'
_diffrn_measurement_method '\w and \f scans'
_diffrn_radiation_monochromator graphite
_diffrn_radiation_source 'fine-focus sealed tube'
_diffrn_radiation_type MoK\a
_diffrn_radiation_wavelength 0.71073
_diffrn_reflns_av_R_equivalents 0.0280
_diffrn_reflns_av_sigmaI/netI 0.0249
_diffrn_reflns_limit_h_max 11
_diffrn_reflns_limit_h_min -12
_diffrn_reflns_limit_k_max 13
_diffrn_reflns_limit_k_min -13
_diffrn_reflns_limit_l_max 27
_diffrn_reflns_limit_l_min -26
_diffrn_reflns_number 22624
_diffrn_reflns_theta_full 26.80
_diffrn_reflns_theta_max 26.80
_diffrn_reflns_theta_min 2.12
_exptl_absorpt_coefficient_mu 0.095
_exptl_absorpt_correction_T_max 0.9917
_exptl_absorpt_correction_T_min 0.9715
_exptl_absorpt_correction_type multi-scan
_exptl_absorpt_process_details '(SADABS; Bruker, 2008)'
_exptl_crystal_colour colourless
_exptl_crystal_density_diffrn 1.358
_exptl_crystal_density_method 'not measured'
_exptl_crystal_description monoclinic
_exptl_crystal_F_000 952
_exptl_crystal_size_max 0.32
_exptl_crystal_size_mid 0.20
_exptl_crystal_size_min 0.10
_refine_diff_density_max 0.285
_refine_diff_density_min -0.162
_refine_ls_extinction_coef 0.0070(10)
_refine_ls_extinction_expression Fc^*^=kFc[1+0.001xFc^2^\l^3^/sin(2\q)]^-1/4^
_refine_ls_extinction_method 'SHELXL97 (Sheldrick, 2008)'
_refine_ls_goodness_of_fit_ref 1.011
_refine_ls_hydrogen_treatment mixed
_refine_ls_matrix_type full
_refine_ls_number_parameters 324
_refine_ls_number_reflns 4741
_refine_ls_number_restraints 0
_refine_ls_restrained_S_all 1.011
_refine_ls_R_factor_all 0.0702
_refine_ls_R_factor_gt 0.0447
_refine_ls_shift/su_max 0.000
_refine_ls_shift/su_mean 0.000
_refine_ls_structure_factor_coef Fsqd
_refine_ls_weighting_details 'calc w=1/[\s^2^(Fo^2^)+(0.0626P)^2^+0.4826P] where P=(Fo^2^+2Fc^2^)/3'
_refine_ls_weighting_scheme calc
_refine_ls_wR_factor_gt 0.1159
_refine_ls_wR_factor_ref 0.1327
_reflns_number_gt 3251
_reflns_number_total 4741
_reflns_threshold_expression I>2sigma(I)
_cod_data_source_file su2541.cif
_cod_data_source_block I
_cod_original_sg_symbol_H-M 'P 21/c'
_cod_database_code 2237401
_cod_database_fobs_code 2237401

loop_
_symmetry_equiv_pos_as_xyz
'x, y, z'
'-x, y+1/2, -z+1/2'
'-x, -y, -z'
'x, -y-1/2, z-1/2'

loop_
_atom_site_type_symbol
_atom_site_label
_atom_site_fract_x
_atom_site_fract_y
_atom_site_fract_z
_atom_site_U_iso_or_equiv
_atom_site_adp_type
_atom_site_calc_flag
_atom_site_refinement_flags
_atom_site_occupancy
_atom_site_symmetry_multiplicity
O O1 0.48425(14) 0.87273(11) 0.09194(5) 0.0573(3) Uani d . 1 1
O O2 0.67296(15) 0.85457(12) 0.04518(6) 0.0658(4) Uani d . 1 1
O O3 0.22158(12) 0.85200(11) -0.07008(5) 0.0544(3) Uani d . 1 1
O O4 0.43549(15) 0.53003(11) -0.09744(6) 0.0657(4) Uani d . 1 1
O O5 0.4359(2) 0.65360(13) -0.21784(6) 0.0918(6) Uani d . 1 1
O O6 0.51056(15) 0.84702(11) -0.20115(6) 0.0647(4) Uani d . 1 1
C C1 0.1064(2) 0.89144(18) 0.03761(9) 0.0603(5) Uani d . 1 1
H H1 0.0445 0.8860 0.0014 0.072 Uiso calc R 1 1
C C2 0.0543(2) 0.9138(2) 0.09163(10) 0.0710(6) Uani d . 1 1
H H2 -0.0425 0.9239 0.0922 0.085 Uiso calc R 1 1
C C3 0.1467(3) 0.9215(2) 0.14565(10) 0.0733(6) Uani d . 1 1
H H3 0.1113 0.9371 0.1824 0.088 Uiso calc R 1 1
C C4 0.2887(2) 0.90663(18) 0.14566(8) 0.0653(5) Uani d . 1 1
H H4 0.3500 0.9114 0.1821 0.078 Uiso calc R 1 1
C C5 0.3403(2) 0.88433(15) 0.09076(8) 0.0511(4) Uani d . 1 1
C C6 0.25104(19) 0.87658(14) 0.03612(7) 0.0491(4) Uani d . 1 1
C C7 0.31477(18) 0.85169(14) -0.01846(7) 0.0468(4) Uani d . 1 1
C C8 0.45453(18) 0.82799(14) -0.01720(7) 0.0454(4) Uani d . 1 1
C C9 0.5464(2) 0.85058(15) 0.03936(8) 0.0507(4) Uani d . 1 1
C C10 0.51915(18) 0.78861(15) -0.07384(7) 0.0455(4) Uani d . 1 1
C C11 0.28495(19) 0.85679(16) -0.12630(8) 0.0494(4) Uani d . 1 1
C C12 0.39806(18) 0.75276(14) -0.12394(7) 0.0464(4) Uani d . 1 1
C C13 0.3355(2) 0.62767(16) -0.10734(9) 0.0540(5) Uani d . 1 1
C C14 0.5728(2) 0.55895(16) -0.07821(8) 0.0541(4) Uani d . 1 1
C C15 0.62175(19) 0.67960(15) -0.06576(8) 0.0503(4) Uani d . 1 1
C C16 0.7656(2) 0.6973(2) -0.05198(9) 0.0659(5) Uani d . 1 1
H H16 0.8007 0.7778 -0.0451 0.079 Uiso calc R 1 1
C C17 0.8591(2) 0.5977(2) -0.04821(10) 0.0802(7) Uani d . 1 1
H H17 0.9559 0.6109 -0.0386 0.096 Uiso calc R 1 1
C C18 0.8067(3) 0.4787(2) -0.05896(10) 0.0804(7) Uani d . 1 1
H H18 0.8685 0.4111 -0.0558 0.097 Uiso calc R 1 1
H H10 0.5703(17) 0.8589(16) -0.0883(7) 0.045(4) Uiso d . 1 1
H H11 0.3340(17) 0.9362(16) -0.1275(7) 0.047(4) Uiso d . 1 1
H H13A 0.268(2) 0.5981(18) -0.1418(9) 0.064(5) Uiso d . 1 1
H H13B 0.291(2) 0.6358(19) -0.0683(10) 0.071(6) Uiso d . 1 1
C C19 0.6654(3) 0.45911(19) -0.07413(9) 0.0686(6) Uani d . 1 1
H H19 0.6311 0.3786 -0.0817 0.082 Uiso calc R 1 1
C C20 0.4500(2) 0.74304(16) -0.18581(8) 0.0537(4) Uani d . 1 1
C C21 0.5548(3) 0.8502(2) -0.26125(11) 0.0918(8) Uani d . 1 1
H H21A 0.5970 0.9297 -0.2676 0.138 Uiso calc R 1 1
H H21B 0.4742 0.8378 -0.2917 0.138 Uiso calc R 1 1
H H21C 0.6227 0.7852 -0.2646 0.138 Uiso calc R 1 1
C C22 0.16930(19) 0.85119(15) -0.17946(8) 0.0520(4) Uani d . 1 1
C C23 0.0536(2) 0.77419(19) -0.18095(9) 0.0651(5) Uani d . 1 1
H H23 0.0416 0.7260 -0.1468 0.078 Uiso calc R 1 1
C C24 -0.0450(2) 0.7678(2) -0.23264(10) 0.0728(6) Uani d . 1 1
H H24 -0.1227 0.7151 -0.2326 0.087 Uiso calc R 1 1
C C25 -0.0313(2) 0.8371(2) -0.28415(9) 0.0672(6) Uani d . 1 1
C C26 0.0823(2) 0.9161(2) -0.28170(9) 0.0721(6) Uani d . 1 1
H H26 0.0928 0.9656 -0.3156 0.087 Uiso calc R 1 1
C C27 0.1816(2) 0.92392(19) -0.23030(9) 0.0642(5) Uani d . 1 1
H H27 0.2574 0.9787 -0.2299 0.077 Uiso calc R 1 1
C C28 -0.1372(3) 0.8274(3) -0.34122(10) 0.0941(8) Uani d . 1 1
H H28A -0.2096 0.7686 -0.3345 0.141 Uiso calc R 1 1
H H28B -0.0901 0.7998 -0.3749 0.141 Uiso calc R 1 1
H H28C -0.1793 0.9077 -0.3506 0.141 Uiso calc R 1 1

loop_
_atom_site_aniso_label
_atom_site_aniso_U_11
_atom_site_aniso_U_22
_atom_site_aniso_U_33
_atom_site_aniso_U_12
_atom_site_aniso_U_13
_atom_site_aniso_U_23
O1 0.0720(9) 0.0549(7) 0.0397(7) -0.0028(6) -0.0132(6) -0.0050(5)
O2 0.0612(9) 0.0693(9) 0.0601(8) -0.0020(7) -0.0184(6) -0.0081(6)
O3 0.0575(7) 0.0596(7) 0.0412(7) 0.0072(6) -0.0121(5) -0.0049(5)
O4 0.0763(9) 0.0365(6) 0.0798(9) -0.0020(6) -0.0069(7) 0.0053(6)
O5 0.1751(17) 0.0535(8) 0.0456(8) -0.0130(9) 0.0101(9) -0.0111(6)
O6 0.0880(10) 0.0519(7) 0.0548(8) -0.0085(6) 0.0122(7) -0.0012(6)
C1 0.0694(13) 0.0548(10) 0.0540(11) 0.0050(9) -0.0023(9) 0.0028(8)
C2 0.0788(14) 0.0683(13) 0.0671(14) 0.0075(11) 0.0134(11) 0.0081(10)
C3 0.0958(18) 0.0695(13) 0.0567(13) 0.0042(12) 0.0178(12) 0.0050(10)
C4 0.0954(16) 0.0571(11) 0.0405(10) -0.0036(10) -0.0023(10) 0.0018(8)
C5 0.0676(12) 0.0365(8) 0.0457(10) -0.0007(7) -0.0058(8) 0.0022(7)
C6 0.0665(12) 0.0345(8) 0.0431(9) 0.0025(7) -0.0050(8) 0.0012(7)
C7 0.0594(11) 0.0349(8) 0.0412(9) 0.0007(7) -0.0126(7) -0.0017(6)
C8 0.0588(11) 0.0330(8) 0.0399(9) -0.0007(7) -0.0102(7) -0.0010(6)
C9 0.0630(12) 0.0366(8) 0.0469(10) -0.0014(8) -0.0142(8) -0.0018(7)
C10 0.0539(10) 0.0362(8) 0.0425(9) -0.0029(7) -0.0086(7) 0.0007(7)
C11 0.0598(11) 0.0411(9) 0.0430(10) 0.0002(8) -0.0106(8) -0.0016(7)
C12 0.0576(10) 0.0360(8) 0.0412(9) -0.0012(7) -0.0100(7) -0.0012(7)
C13 0.0647(12) 0.0393(9) 0.0538(11) -0.0053(8) -0.0084(9) -0.0004(8)
C14 0.0725(13) 0.0435(9) 0.0442(10) 0.0049(8) -0.0008(8) 0.0067(7)
C15 0.0607(11) 0.0461(9) 0.0410(9) 0.0062(8) -0.0054(8) 0.0020(7)
C16 0.0631(12) 0.0650(12) 0.0650(13) 0.0057(10) -0.0097(10) -0.0008(10)
C17 0.0667(14) 0.0942(18) 0.0759(15) 0.0222(12) -0.0054(11) 0.0034(13)
C18 0.0985(19) 0.0750(15) 0.0663(14) 0.0377(13) 0.0046(12) 0.0058(11)
C19 0.0949(17) 0.0496(10) 0.0591(12) 0.0166(10) 0.0015(11) 0.0074(9)
C20 0.0721(12) 0.0403(9) 0.0441(10) 0.0045(8) -0.0102(8) -0.0002(7)
C21 0.137(2) 0.0781(16) 0.0653(15) -0.0017(14) 0.0319(14) 0.0077(11)
C22 0.0636(11) 0.0445(9) 0.0426(9) 0.0068(8) -0.0136(8) -0.0022(7)
C23 0.0680(12) 0.0648(12) 0.0562(12) -0.0028(10) -0.0167(9) 0.0075(9)
C24 0.0696(13) 0.0672(13) 0.0726(14) 0.0010(10) -0.0258(11) -0.0026(11)
C25 0.0730(13) 0.0730(13) 0.0491(11) 0.0267(11) -0.0169(9) -0.0156(10)
C26 0.0854(15) 0.0824(14) 0.0443(11) 0.0201(12) -0.0078(10) 0.0087(10)
C27 0.0725(13) 0.0611(11) 0.0541(11) 0.0063(9) -0.0100(9) 0.0081(9)
C28 0.0876(16) 0.120(2) 0.0632(14) 0.0365(15) -0.0328(12) -0.0224(13)

loop_
_atom_type_symbol
_atom_type_description
_atom_type_scat_dispersion_real
_atom_type_scat_dispersion_imag
_atom_type_scat_source
C C 0.0033 0.0016 'International Tables Vol C Tables 4.2.6.8 and 6.1.1.4'
H H 0.0000 0.0000 'International Tables Vol C Tables 4.2.6.8 and 6.1.1.4'
O O 0.0106 0.0060 'International Tables Vol C Tables 4.2.6.8 and 6.1.1.4'

loop_
_geom_angle_atom_site_label_1
_geom_angle_atom_site_label_2
_geom_angle_atom_site_label_3
_geom_angle
C5 O1 C9 122.17(13)
C7 O3 C11 114.68(13)
C14 O4 C13 118.86(13)
C20 O6 C21 116.42(16)
C2 C1 C6 120.83(19)
C2 C1 H1 119.6
C6 C1 H1 119.6
C1 C2 C3 119.5(2)
C1 C2 H2 120.2
C3 C2 H2 120.2
C4 C3 C2 121.0(2)
C4 C3 H3 119.5
C2 C3 H3 119.5
C3 C4 C5 119.05(19)
C3 C4 H4 120.5
C5 C4 H4 120.5
O1 C5 C4 117.78(16)
O1 C5 C6 120.81(16)
C4 C5 C6 121.39(19)
C5 C6 C1 118.25(17)
C5 C6 C7 117.22(17)
C1 C6 C7 124.53(16)
O3 C7 C8 123.92(16)
O3 C7 C6 113.50(15)
C8 C7 C6 122.57(15)
C7 C8 C9 118.14(16)
C7 C8 C10 122.53(14)
C9 C8 C10 119.16(15)
O2 C9 O1 115.95(15)
O2 C9 C8 126.01(18)
O1 C9 C8 118.02(16)
C8 C10 C15 116.16(13)
C8 C10 C12 108.09(14)
C15 C10 C12 107.70(13)
C8 C10 H10 109.0(9)
C15 C10 H10 106.9(9)
C12 C10 H10 108.7(10)
O3 C11 C22 108.59(15)
O3 C11 C12 108.18(13)
C22 C11 C12 115.84(14)
O3 C11 H11 108.1(10)
C22 C11 H11 108.7(10)
C12 C11 H11 107.2(10)
C20 C12 C13 109.72(14)
C20 C12 C10 111.07(15)
C13 C12 C10 109.11(13)
C20 C12 C11 109.12(13)
C13 C12 C11 110.36(15)
C10 C12 C11 107.42(13)
O4 C13 C12 114.18(16)
O4 C13 H13A 104.0(11)
C12 C13 H13A 109.6(11)
O4 C13 H13B 106.5(12)
C12 C13 H13B 110.3(12)
H13A C13 H13B 112.1(16)
O4 C14 C19 115.14(17)
O4 C14 C15 123.98(15)
C19 C14 C15 120.83(19)
C16 C15 C14 118.07(16)
C16 C15 C10 121.77(16)
C14 C15 C10 119.87(16)
C15 C16 C17 121.3(2)
C15 C16 H16 119.3
C17 C16 H16 119.3
C18 C17 C16 119.1(2)
C18 C17 H17 120.4
C16 C17 H17 120.4
C19 C18 C17 120.7(2)
C19 C18 H18 119.7
C17 C18 H18 119.7
C18 C19 C14 120.0(2)
C18 C19 H19 120.0
C14 C19 H19 120.0
O5 C20 O6 123.41(18)
O5 C20 C12 124.40(17)
O6 C20 C12 112.17(14)
O6 C21 H21A 109.5
O6 C21 H21B 109.5
H21A C21 H21B 109.5
O6 C21 H21C 109.5
H21A C21 H21C 109.5
H21B C21 H21C 109.5
C23 C22 C27 118.11(16)
C23 C22 C11 123.31(16)
C27 C22 C11 118.55(17)
C22 C23 C24 120.59(19)
C22 C23 H23 119.7
C24 C23 H23 119.7
C25 C24 C23 121.6(2)
C25 C24 H24 119.2
C23 C24 H24 119.2
C26 C25 C24 117.38(18)
C26 C25 C28 121.1(2)
C24 C25 C28 121.6(2)
C25 C26 C27 121.7(2)
C25 C26 H26 119.2
C27 C26 H26 119.2
C26 C27 C22 120.6(2)
C26 C27 H27 119.7
C22 C27 H27 119.7
C25 C28 H28A 109.5
C25 C28 H28B 109.5
H28A C28 H28B 109.5
C25 C28 H28C 109.5
H28A C28 H28C 109.5
H28B C28 H28C 109.5

loop_
_geom_bond_atom_site_label_1
_geom_bond_atom_site_label_2
_geom_bond_distance
O1 C5 1.373(2)
O1 C9 1.385(2)
O2 C9 1.197(2)
O3 C7 1.3473(19)
O3 C11 1.444(2)
O4 C14 1.358(2)
O4 C13 1.412(2)
O5 C20 1.186(2)
O6 C20 1.318(2)
O6 C21 1.437(2)
C1 C2 1.366(3)
C1 C6 1.392(3)
C1 H1 0.9300
C2 C3 1.387(3)
C2 H2 0.9300
C3 C4 1.362(3)
C3 H3 0.9300
C4 C5 1.381(3)
C4 H4 0.9300
C5 C6 1.382(2)
C6 C7 1.437(2)
C7 C8 1.352(2)
C8 C9 1.445(2)
C8 C10 1.518(2)
C10 C15 1.518(2)
C10 C12 1.537(2)
C10 H10 0.972(17)
C11 C22 1.500(2)
C11 C12 1.546(2)
C11 H11 0.973(17)
C12 C20 1.509(3)
C12 C13 1.530(2)
C13 H13A 0.98(2)
C13 H13B 1.01(2)
C14 C19 1.382(3)
C14 C15 1.389(2)
C15 C16 1.378(3)
C16 C17 1.386(3)
C16 H16 0.9300
C17 C18 1.378(3)
C17 H17 0.9300
C18 C19 1.360(3)
C18 H18 0.9300
C19 H19 0.9300
C21 H21A 0.9600
C21 H21B 0.9600
C21 H21C 0.9600
C22 C23 1.374(3)
C22 C27 1.379(3)
C23 C24 1.379(3)
C23 H23 0.9300
C24 C25 1.374(3)
C24 H24 0.9300
C25 C26 1.369(3)
C25 C28 1.508(3)
C26 C27 1.379(3)
C26 H26 0.9300
C27 H27 0.9300
C28 H28A 0.9600
C28 H28B 0.9600
C28 H28C 0.9600

loop_
_geom_hbond_atom_site_label_D
_geom_hbond_atom_site_label_H
_geom_hbond_atom_site_label_A
_geom_hbond_site_symmetry_A
_geom_hbond_distance_DH
_geom_hbond_distance_HA
_geom_hbond_distance_DA
_geom_hbond_angle_DHA
C4 H4 O5 4_576 0.93 2.35 3.209(2) 153
C21 H21A O5 2_654 0.96 2.43 3.285(3) 148

loop_
_geom_torsion_atom_site_label_1
_geom_torsion_atom_site_label_2
_geom_torsion_atom_site_label_3
_geom_torsion_atom_site_label_4
_geom_torsion
C6 C1 C2 C3 -0.2(3)
C1 C2 C3 C4 -0.2(3)
C2 C3 C4 C5 0.4(3)
C9 O1 C5 C4 -179.86(15)
C9 O1 C5 C6 -1.3(2)
C3 C4 C5 O1 178.43(17)
C3 C4 C5 C6 -0.2(3)
O1 C5 C6 C1 -178.79(15)
C4 C5 C6 C1 -0.2(2)
O1 C5 C6 C7 2.1(2)
C4 C5 C6 C7 -179.32(16)
C2 C1 C6 C5 0.4(3)
C2 C1 C6 C7 179.41(17)
C11 O3 C7 C8 -15.2(2)
C11 O3 C7 C6 166.09(13)
C5 C6 C7 O3 -176.76(13)
C1 C6 C7 O3 4.2(2)
C5 C6 C7 C8 4.5(2)
C1 C6 C7 C8 -174.56(16)
O3 C7 C8 C9 170.02(14)
C6 C7 C8 C9 -11.3(2)
O3 C7 C8 C10 -5.1(2)
C6 C7 C8 C10 173.51(14)
C5 O1 C9 O2 172.88(14)
C5 O1 C9 C8 -5.7(2)
C7 C8 C9 O2 -166.65(16)
C10 C8 C9 O2 8.7(2)
C7 C8 C9 O1 11.8(2)
C10 C8 C9 O1 -172.92(13)
C7 C8 C10 C15 -134.14(16)
C9 C8 C10 C15 50.8(2)
C7 C8 C10 C12 -13.0(2)
C9 C8 C10 C12 171.88(13)
C7 O3 C11 C22 177.67(13)
C7 O3 C11 C12 51.19(17)
C8 C10 C12 C20 166.11(12)
C15 C10 C12 C20 -67.66(17)
C8 C10 C12 C13 -72.81(17)
C15 C10 C12 C13 53.43(19)
C8 C10 C12 C11 46.84(17)
C15 C10 C12 C11 173.07(14)
O3 C11 C12 C20 171.49(13)
C22 C11 C12 C20 49.4(2)
O3 C11 C12 C13 50.85(17)
C22 C11 C12 C13 -71.3(2)
O3 C11 C12 C10 -68.00(17)
C22 C11 C12 C10 169.86(15)
C14 O4 C13 C12 26.9(2)
C20 C12 C13 O4 66.43(19)
C10 C12 C13 O4 -55.5(2)
C11 C12 C13 O4 -173.29(14)
C13 O4 C14 C19 -175.30(17)
C13 O4 C14 C15 1.9(3)
O4 C14 C15 C16 -174.18(17)
C19 C14 C15 C16 2.9(3)
O4 C14 C15 C10 -0.3(3)
C19 C14 C15 C10 176.75(16)
C8 C10 C15 C16 -93.5(2)
C12 C10 C15 C16 145.19(17)
C8 C10 C15 C14 92.91(19)
C12 C10 C15 C14 -28.4(2)
C14 C15 C16 C17 -2.5(3)
C10 C15 C16 C17 -176.20(18)
C15 C16 C17 C18 0.5(3)
C16 C17 C18 C19 1.1(3)
C17 C18 C19 C14 -0.7(3)
O4 C14 C19 C18 175.98(18)
C15 C14 C19 C18 -1.4(3)
C21 O6 C20 O5 2.7(3)
C21 O6 C20 C12 -175.78(17)
C13 C12 C20 O5 4.2(3)
C10 C12 C20 O5 124.9(2)
C11 C12 C20 O5 -116.8(2)
C13 C12 C20 O6 -177.29(14)
C10 C12 C20 O6 -56.57(18)
C11 C12 C20 O6 61.68(19)
O3 C11 C22 C23 -40.9(2)
C12 C11 C22 C23 81.0(2)
O3 C11 C22 C27 141.21(17)
C12 C11 C22 C27 -96.9(2)
C27 C22 C23 C24 1.8(3)
C11 C22 C23 C24 -176.10(18)
C22 C23 C24 C25 0.1(3)
C23 C24 C25 C26 -1.8(3)
C23 C24 C25 C28 178.4(2)
C24 C25 C26 C27 1.6(3)
C28 C25 C26 C27 -178.60(19)
C25 C26 C27 C22 0.3(3)
C23 C22 C27 C26 -2.0(3)
C11 C22 C27 C26 175.98(18)
